data_1569277
loop_
_publ_author_name
'Garc\'ia-Espejo, Gonzalo'
'Konidaris, Konstantis F.'
'Guagliardi, Antonietta'
'Masciocchi, Norberto'

_publ_section_title
;
 Using Imidazolium in the Construction of Hybrid 2D and 3D Lead Bromide
 Pseudoperovskites
;
_journal_issue 2
_journal_name_full Chemistry
_journal_page_first 1329
_journal_page_last 1343
_journal_paper_doi 10.3390/chemistry5020090
_journal_volume 5
_journal_year 2023
_chemical_formula_moiety 'C4 H10 Br4 N4 Pb'
_chemical_formula_structural 'C4 H10 Br4 N4 Pb'
_chemical_formula_sum 'C4 H10 Br4 N4 Pb'
_chemical_formula_weight 640.96
_space_group_crystal_system triclinic
_space_group_IT_number 2
_space_group_name_Hall '-P 1'
_space_group_name_H-M_alt 'P -1'
_symmetry_space_group_name_H-M 'P -1'
_audit_creation_method TOPAS-R
_cell_angle_alpha 92.931(3)
_cell_angle_beta 92.212(5)
_cell_angle_gamma 91.885(6)
_cell_formula_units_Z 2
_cell_length_a 6.0996(4)
_cell_length_b 9.0669(8)
_cell_length_c 13.1358(7)
_cell_measurement_temperature 293
_cell_volume 724.53(9)
_computing_cell_refinement 'TOPAS, Bruker AXS 2005, Karlsruhe, Germany'
_computing_molecular_graphics 'MERCURY, CCDC, 2022, Cambridge, UK'
_computing_publication_material 'TOPAS, Bruker AXS 2005, Karlsruhe, Germany'
_computing_structure_refinement 'TOPAS, Bruker AXS 2005, Karlsruhe, Germany'
_computing_structure_solution 'TOPAS, Bruker AXS 2005, Karlsruhe, Germany'
_diffrn_ambient_temperature 293
_diffrn_detector_type 'Lynxeye linear PSD'
_diffrn_measurement_device_type goniometer
_diffrn_radiation_monochromator 'Ni filter'
_diffrn_radiation_wavelength 1.5418
_diffrn_source_target Cu
_diffrn_source_type 'X-ray tube'
_exptl_absorpt_coefficient_mu 34.69
_exptl_crystal_density_diffrn 2.938
_exptl_crystal_density_method 'not measured'
_exptl_crystal_F_000 564
_pd_char_colour colorless
_pd_char_particle_morphology irregular
_pd_instr_location ' ?'
_pd_meas_2theta_range_inc 0.02
_pd_meas_2theta_range_max 105
_pd_meas_2theta_range_min 5
_pd_meas_number_of_points 5001
_pd_meas_scan_method step
_pd_proc_2theta_range_inc 0.02
_pd_proc_2theta_range_max 105
_pd_proc_2theta_range_min 6
_pd_proc_ls_background_function 'Chebychev polynomial'
_pd_proc_ls_profile_function 'fundamental parameters approach'
_pd_proc_ls_prof_R_factor 0.050
_pd_proc_ls_prof_wR_expected 0.008
_pd_proc_ls_prof_wR_factor 0.067
_pd_spec_mounting
;
packed powder flat plate
;
_pd_spec_mount_mode reflection
_pd_spec_shape flat_sheet
_pd_spec_size_axial 10
_pd_spec_size_equat 20
_pd_spec_size_thick 0.2
_refine_ls_extinction_method none
_refine_ls_goodness_of_fit_all 8.2
_refine_ls_hydrogen_treatment constr
_refine_ls_matrix_type fullcycle
_refine_ls_number_parameters 60
_refine_ls_number_restraints 0
_refine_ls_R_I_factor 0.040
_refine_ls_shift/su_max .01
_refine_ls_structure_factor_coef Inet
_refine_ls_weighting_scheme sigma
_cod_data_source_file (IMI)(FA)PbBr4_for_CSD.cif
_cod_data_source_block (IMI)(FA)PbBr4
_cod_original_sg_symbol_H-M P-1
_cod_database_code 1569277

loop_
_symmetry_equiv_pos_as_xyz
'x, y, z '
'-x, -y, -z '

loop_
_atom_site_label
_atom_site_type_symbol
_atom_site_symmetry_multiplicity
_atom_site_fract_x
_atom_site_fract_y
_atom_site_fract_z
_atom_site_occupancy
_atom_site_B_iso_or_equiv
Pb1 Pb 2 0.0014(10) -0.2392(8) 0.1704(3) 1 4.90(11)
Br1 Br 2 0.0279(19) 0.0002(14) 0.3239(6) 1 4.90(11)
Br2 Br 1 0.00000 -0.50000 0.00000 1 4.90(11)
Br3 Br 2 0.508(3) -0.2358(17) 0.1483(8) 1 4.90(11)
Br4 Br 2 0.0154(18) -0.4629(12) 0.3271(6) 1 4.90(11)
Br5 Br 1 0.00000 0.00000 0.00000 1 4.90(11)
N1 N 2 0.386(7) -0.235(7) 0.549(3) 1 4.90(11)
N2 N 2 0.384(8) -0.142(5) 0.473(5) 1 4.90(11)
C1 C 2 0.559(9) -0.168(6) 0.416(3) 1 4.90(11)
C2 C 2 0.669(7) -0.277(6) 0.457(4) 1 4.90(11)
C3 C 2 0.562(9) -0.319(4) 0.539(4) 1 4.90(11)
H1 H 2 0.285(11) -0.241(11) 0.598(4) 1 4.90(11)
H2 H 2 0.282(12) -0.072(8) 0.461(8) 1 4.90(11)
H3 H 2 0.597(13) -0.119(10) 0.359(4) 1 4.90(11)
H4 H 2 0.795(10) -0.317(10) 0.434(7) 1 4.90(11)
H5 H 2 0.602(14) -0.392(7) 0.581(6) 1 4.90(11)
C4 C 2 0.473(8) 0.263(5) 0.149(4) 1 4.90(11)
N3 N 2 0.587(14) 0.377(9) 0.187(7) 1 4.90(11)
N4 N 2 0.271(10) 0.229(9) 0.168(10) 1 4.90(11)
H6 H 2 0.542(13) 0.199(6) 0.104(7) 1 4.90(11)
H7 H 2 0.53(2) 0.443(11) 0.232(9) 1 4.90(11)
H8 H 2 0.730(14) 0.393(12) 0.169(12) 1 4.90(11)
H9 H 2 0.196(16) 0.288(12) 0.213(15) 1 4.90(11)
H10 H 2 0.203(13) 0.145(13) 0.138(12) 1 4.90(11)

loop_
_atom_type_symbol
_atom_type_description
_atom_type_scat_source
C C 'International Tables for Crystallography (Vol. IV)'
H H 'International Tables for Crystallography (Vol. IV)'
Br Br 'International Tables for Crystallography (Vol. IV)'
N N 'International Tables for Crystallography (Vol. IV)'
Pb Pb 'International Tables for Crystallography (Vol. IV)'

loop_
_diffrn_radiation_type
'Cu K\a'
